data_1547748
loop_
_publ_author_name
'Kai-Jen Chen'
'Ya-Ching Tsai'
'Yuji Suzaki'
'Kohtaro Osakada'
'Atsushi Miura'
'Masaki Horie'

_publ_section_title
;
 Rapid and reversible photoinduced switching of a rotaxane crystal
;
_journal_name_full 'Nature Communications'
_journal_page_first 13321
_journal_paper_doi 10.1038/ncomms13321
_journal_volume 7
_journal_year 2016
_chemical_formula_sum 'C43 H54 F6 Fe N O8 P'
_chemical_formula_weight 913.69
_space_group_crystal_system triclinic
_space_group_IT_number 2
_space_group_name_Hall '-P 1'
_space_group_name_H-M_alt 'P -1'
_symmetry_space_group_name_Hall '-P 1'
_symmetry_space_group_name_H-M 'P -1'
_atom_sites_solution_hydrogens geom
_cell_angle_alpha 87.2796(10)
_cell_angle_beta 79.5728(9)
_cell_angle_gamma 88.8537(10)
_cell_formula_units_Z 2
_cell_length_a 10.3258(4)
_cell_length_b 11.1596(4)
_cell_length_c 19.3998(8)
_cell_measurement_reflns_used 8011
_cell_measurement_temperature 303(2)
_cell_measurement_theta_max 22.7473
_cell_measurement_theta_min 2.6615
_cell_volume 2195.93(15)
_computing_cell_refinement 'SAINT V8.34A (Bruker AXS Inc., 2013)'
_computing_data_collection 'APEX2 (Bruker AXS, 2010)'
_computing_data_reduction 'SAINT V8.34A (Bruker AXS Inc., 2013)'
_computing_molecular_graphics 'SHELXTL (Sheldrick, 2008)'
_computing_publication_material SHELXTL
_computing_structure_refinement 'SHELXL-2014/6 (Sheldrick, 2014)'
_diffrn_ambient_temperature 303(2)
_diffrn_detector_area_resol_mean 8.3333
_diffrn_measured_fraction_theta_full 0.998
_diffrn_measured_fraction_theta_max 0.994
_diffrn_measurement_device_type 'Bruker APEX-II CCD'
_diffrn_measurement_method '\f and \w scans'
_diffrn_radiation_type MoK\a
_diffrn_radiation_wavelength 0.71073
_diffrn_reflns_av_R_equivalents 0.0247
_diffrn_reflns_av_unetI/netI 0.0248
_diffrn_reflns_Laue_measured_fraction_full 0.998
_diffrn_reflns_Laue_measured_fraction_max 0.994
_diffrn_reflns_limit_h_max 12
_diffrn_reflns_limit_h_min -10
_diffrn_reflns_limit_k_max 14
_diffrn_reflns_limit_k_min -13
_diffrn_reflns_limit_l_max 24
_diffrn_reflns_limit_l_min -24
_diffrn_reflns_number 33063
_diffrn_reflns_point_group_measured_fraction_full 0.998
_diffrn_reflns_point_group_measured_fraction_max 0.994
_diffrn_reflns_theta_full 25.242
_diffrn_reflns_theta_max 26.515
_diffrn_reflns_theta_min 1.068
_exptl_absorpt_coefficient_mu 0.457
_exptl_absorpt_correction_T_max 0.9485
_exptl_absorpt_correction_T_min 0.8558
_exptl_absorpt_correction_type multi-scan
_exptl_absorpt_process_details 'SADABS V2014/4 (Bruker AXS Inc.)'
_exptl_crystal_colour Yellow
_exptl_crystal_density_diffrn 1.382
_exptl_crystal_density_meas 1.382
_exptl_crystal_density_method 'not measured'
_exptl_crystal_description Tabullar
_exptl_crystal_F_000 956
_exptl_crystal_size_max 0.30
_exptl_crystal_size_mid 0.22
_exptl_crystal_size_min 0.10
_refine_diff_density_max 0.939
_refine_diff_density_min -0.860
_refine_diff_density_rms 0.048
_refine_ls_extinction_coef .
_refine_ls_extinction_method none
_refine_ls_goodness_of_fit_ref 1.040
_refine_ls_hydrogen_treatment constr
_refine_ls_matrix_type full
_refine_ls_number_parameters 542
_refine_ls_number_reflns 9057
_refine_ls_number_restraints 0
_refine_ls_restrained_S_all 1.040
_refine_ls_R_factor_all 0.0708
_refine_ls_R_factor_gt 0.0517
_refine_ls_shift/su_max 0.001
_refine_ls_shift/su_mean 0.000
_refine_ls_structure_factor_coef Fsqd
_refine_ls_weighting_details 'w=1/[\s^2^(Fo^2^)+(0.0668P)^2^+1.3971P] where P=(Fo^2^+2Fc^2^)/3'
_refine_ls_weighting_scheme calc
_refine_ls_wR_factor_gt 0.1334
_refine_ls_wR_factor_ref 0.1486
_reflns_Friedel_coverage 0.000
_reflns_Friedel_fraction_full .
_reflns_Friedel_fraction_max .
_reflns_number_gt 6892
_reflns_number_total 9057
_reflns_threshold_expression 'I > 2\s(I)'
_cod_data_source_file rotaxane30C.cif
_cod_data_source_block mo_160522VT2_30_0m
_cod_database_code 1547748
_shelx_space_group_comment
;
The symmetry employed for this shelxl refinement is uniquely defined
by the following loop, which should always be used as a source of
symmetry information in preference to the above space-group names.
They are only intended as comments.
;
_shelxl_version_number 2014/6

loop_
_space_group_symop_operation_xyz
'x, y, z'
'-x, -y, -z'

loop_
_atom_site_label
_atom_site_type_symbol
_atom_site_fract_x
_atom_site_fract_y
_atom_site_fract_z
_atom_site_U_iso_or_equiv
_atom_site_adp_type
_atom_site_occupancy
_atom_site_site_symmetry_order
_atom_site_calc_flag
_atom_site_refinement_flags_posn
_atom_site_refinement_flags_adp
_atom_site_refinement_flags_occupancy
_atom_site_disorder_assembly
_atom_site_disorder_group
Fe1 Fe 0.31797(4) 0.36593(3) 0.93093(2) 0.05039(13) Uani 1 1 d . . . . .
P1 P 0.94590(8) 0.72820(7) 0.74569(4) 0.0600(2) Uani 1 1 d . . . . .
C1 C 0.2157(3) 0.4963(3) 0.60616(19) 0.0723(9) Uani 1 1 d . . . . .
H1A H 0.1337 0.5370 0.6015 0.087 Uiso 1 1 calc R U . . .
H1B H 0.2701 0.4930 0.5599 0.087 Uiso 1 1 calc R U . . .
C2 C 0.2847(3) 0.5622(3) 0.65308(19) 0.0688(9) Uani 1 1 d . . . . .
H2A H 0.2838 0.6475 0.6408 0.083 Uiso 1 1 calc R U . . .
H2B H 0.2406 0.5499 0.7014 0.083 Uiso 1 1 calc R U . . .
C3 C 0.4931(3) 0.5832(2) 0.68398(15) 0.0589(7) Uani 1 1 d . . . . .
H3A H 0.4644 0.5657 0.7338 0.071 Uiso 1 1 calc R U . . .
H3B H 0.4824 0.6687 0.6748 0.071 Uiso 1 1 calc R U . . .
C4 C 0.6332(3) 0.5475(2) 0.66276(18) 0.0652(8) Uani 1 1 d . . . . .
H4A H 0.6634 0.5695 0.6136 0.078 Uiso 1 1 calc R U . . .
H4B H 0.6870 0.5887 0.6901 0.078 Uiso 1 1 calc R U . . .
C5 C 0.7796(3) 0.3831(3) 0.66846(15) 0.0605(7) Uani 1 1 d . . . . .
H5A H 0.8344 0.4353 0.6343 0.073 Uiso 1 1 calc R U . . .
H5B H 0.7891 0.3022 0.6518 0.073 Uiso 1 1 calc R U . . .
C6 C 0.8256(3) 0.3854(2) 0.73694(14) 0.0534(6) Uani 1 1 d . . . . .
H6A H 0.9207 0.3763 0.7300 0.064 Uiso 1 1 calc R U . . .
H6B H 0.8011 0.4609 0.7588 0.064 Uiso 1 1 calc R U . . .
C7 C 0.7928(3) 0.2732(2) 0.84593(14) 0.0520(6) Uani 1 1 d . . . . .
C8 C 0.8590(3) 0.3545(3) 0.87752(16) 0.0648(8) Uani 1 1 d . . . . .
H8 H 0.8866 0.4265 0.8538 0.078 Uiso 1 1 calc R U . . .
C9 C 0.8845(4) 0.3300(4) 0.94403(18) 0.0847(10) Uani 1 1 d . . . . .
H9 H 0.9292 0.3855 0.9650 0.102 Uiso 1 1 calc R U . . .
C10 C 0.8450(4) 0.2254(4) 0.97892(19) 0.0911(12) Uani 1 1 d . . . . .
H10 H 0.8631 0.2092 1.0237 0.109 Uiso 1 1 calc R U . . .
C11 C 0.7776(4) 0.1422(4) 0.94841(18) 0.0809(10) Uani 1 1 d . . . . .
H11 H 0.7503 0.0709 0.9730 0.097 Uiso 1 1 calc R U . . .
C12 C 0.7507(3) 0.1647(3) 0.88131(16) 0.0594(7) Uani 1 1 d . . . . .
C13 C 0.6605(3) -0.0290(3) 0.8736(2) 0.0804(11) Uani 1 1 d . . . . .
H13A H 0.6033 -0.0277 0.9191 0.096 Uiso 1 1 calc R U . . .
H13B H 0.7424 -0.0688 0.8794 0.096 Uiso 1 1 calc R U . . .
C14 C 0.5973(4) -0.0935(3) 0.8247(3) 0.0966(14) Uani 1 1 d . . . . .
H14A H 0.6459 -0.0809 0.7773 0.116 Uiso 1 1 calc R U . . .
H14B H 0.5973 -0.1788 0.8368 0.116 Uiso 1 1 calc R U . . .
C15 C 0.3773(4) -0.1168(3) 0.8218(3) 0.1021(15) Uani 1 1 d . . . . .
H15A H 0.3753 -0.1807 0.8577 0.123 Uiso 1 1 calc R U . . .
H15B H 0.4042 -0.1536 0.7771 0.123 Uiso 1 1 calc R U . . .
C16 C 0.2450(4) -0.0786(3) 0.8242(2) 0.0839(11) Uani 1 1 d . . . . .
H16A H 0.2072 -0.1258 0.7923 0.101 Uiso 1 1 calc R U . . .
H16B H 0.1967 -0.0969 0.8712 0.101 Uiso 1 1 calc R U . . .
C17 C 0.0914(3) 0.0769(3) 0.81354(18) 0.0682(8) Uani 1 1 d . . . . .
H17A H 0.0804 0.1557 0.8329 0.082 Uiso 1 1 calc R U . . .
H17B H 0.0366 0.0216 0.8458 0.082 Uiso 1 1 calc R U . . .
C18 C 0.0467(3) 0.0813(3) 0.74526(18) 0.0636(8) Uani 1 1 d . . . . .
H18A H 0.0707 0.0072 0.7217 0.076 Uiso 1 1 calc R U . . .
H18B H -0.0483 0.0905 0.7525 0.076 Uiso 1 1 calc R U . . .
C19 C 0.0732(3) 0.1998(3) 0.63849(16) 0.0592(7) Uani 1 1 d . . . . .
C20 C -0.0010(3) 0.1222(3) 0.6083(2) 0.0791(10) Uani 1 1 d . . . . .
H20 H -0.0316 0.0515 0.6325 0.095 Uiso 1 1 calc R U . . .
C21 C -0.0296(4) 0.1487(5) 0.5434(3) 0.0988(13) Uani 1 1 d . . . . .
H21 H -0.0792 0.0956 0.5236 0.119 Uiso 1 1 calc R U . . .
C22 C 0.0132(4) 0.2514(5) 0.5073(2) 0.0980(13) Uani 1 1 d . . . . .
H22 H -0.0073 0.2683 0.4630 0.118 Uiso 1 1 calc R U . . .
C23 C 0.0878(4) 0.3318(4) 0.53587(18) 0.0823(10) Uani 1 1 d . . . . .
H23 H 0.1174 0.4023 0.5110 0.099 Uiso 1 1 calc R U . . .
C24 C 0.1175(3) 0.3055(3) 0.60193(16) 0.0610(7) Uani 1 1 d . . . . .
C25 C 0.3719(3) 0.3673(2) 0.82544(11) 0.0429(5) Uani 1 1 d . . . . .
C26 C 0.2369(3) 0.4005(2) 0.84379(13) 0.0523(6) Uani 1 1 d . . . . .
H26 H 0.1664 0.3608 0.8318 0.063 Uiso 1 1 calc R U . . .
C27 C 0.2287(4) 0.5040(3) 0.88342(15) 0.0650(8) Uani 1 1 d . . . . .
H27 H 0.1517 0.5445 0.9020 0.078 Uiso 1 1 calc R U . . .
C28 C 0.3556(4) 0.5352(3) 0.88987(15) 0.0679(9) Uani 1 1 d . . . . .
H28 H 0.3774 0.5999 0.9139 0.081 Uiso 1 1 calc R U . . .
C29 C 0.4460(3) 0.4524(2) 0.85399(13) 0.0545(7) Uani 1 1 d . . . . .
H29 H 0.5371 0.4534 0.8498 0.065 Uiso 1 1 calc R U . . .
C30 C 0.2280(4) 0.2207(3) 0.98488(18) 0.0829(10) Uani 1 1 d . . . . .
H30 H 0.1609 0.1771 0.9722 0.100 Uiso 1 1 calc R U . . .
C31 C 0.2114(4) 0.3202(4) 1.02759(16) 0.0855(11) Uani 1 1 d . . . . .
H31 H 0.1315 0.3542 1.0480 0.103 Uiso 1 1 calc R U . . .
C32 C 0.3360(4) 0.3586(4) 1.03379(15) 0.0828(11) Uani 1 1 d . . . . .
H32 H 0.3540 0.4231 1.0591 0.099 Uiso 1 1 calc R U . . .
C33 C 0.4301(4) 0.2832(4) 0.99516(16) 0.0830(11) Uani 1 1 d . . . . .
H33 H 0.5211 0.2887 0.9906 0.100 Uiso 1 1 calc R U . . .
C34 C 0.3630(4) 0.1987(3) 0.96487(16) 0.0799(11) Uani 1 1 d . . . . .
H34 H 0.4013 0.1382 0.9363 0.096 Uiso 1 1 calc R U . . .
C35 C 0.4269(3) 0.2601(2) 0.78742(11) 0.0442(5) Uani 1 1 d . . . . .
H35A H 0.3848 0.1889 0.8113 0.053 Uiso 1 1 calc R U . . .
H35B H 0.5203 0.2535 0.7885 0.053 Uiso 1 1 calc R U . . .
C36 C 0.4797(3) 0.1644(2) 0.67386(13) 0.0523(6) Uani 1 1 d . . . . .
H36A H 0.4613 0.0902 0.7017 0.063 Uiso 1 1 calc R U . . .
H36B H 0.5737 0.1783 0.6673 0.063 Uiso 1 1 calc R U . . .
C37 C 0.4410(3) 0.1519(2) 0.60363(12) 0.0464(6) Uani 1 1 d . . . . .
C38 C 0.4805(3) 0.2348(3) 0.54898(14) 0.0615(7) Uani 1 1 d . . . . .
H38 H 0.5324 0.2990 0.5556 0.074 Uiso 1 1 calc R U . . .
C39 C 0.4437(4) 0.2233(3) 0.48498(15) 0.0675(8) Uani 1 1 d . . . . .
H39 H 0.4703 0.2804 0.4490 0.081 Uiso 1 1 calc R U . . .
C40 C 0.3679(3) 0.1283(3) 0.47324(14) 0.0611(8) Uani 1 1 d . . . . .
C41 C 0.3296(3) 0.0463(3) 0.52772(16) 0.0623(7) Uani 1 1 d . . . . .
H41 H 0.2787 -0.0185 0.5209 0.075 Uiso 1 1 calc R U . . .
C42 C 0.3650(3) 0.0579(2) 0.59254(14) 0.0547(6) Uani 1 1 d . . . . .
H42 H 0.3371 0.0016 0.6288 0.066 Uiso 1 1 calc R U . . .
C43 C 0.3276(4) 0.1158(4) 0.40297(18) 0.0869(11) Uani 1 1 d . . . . .
H43A H 0.2659 0.1785 0.3956 0.130 Uiso 1 1 calc R U . . .
H43B H 0.2873 0.0392 0.4021 0.130 Uiso 1 1 calc R U . . .
H43C H 0.4040 0.1217 0.3665 0.130 Uiso 1 1 calc R U . . .
F1 F 0.9429(3) 0.6465(2) 0.68198(13) 0.1231(10) Uani 1 1 d . . . . .
F2 F 0.8801(3) 0.8355(3) 0.70869(17) 0.1304(10) Uani 1 1 d . . . . .
F3 F 1.0858(2) 0.7753(2) 0.70952(14) 0.1044(8) Uani 1 1 d . . . . .
F4 F 0.9458(3) 0.8123(2) 0.80819(14) 0.1173(9) Uani 1 1 d . . . . .
F5 F 1.0096(3) 0.6210(3) 0.78204(18) 0.1347(11) Uani 1 1 d . . . . .
F6 F 0.8057(2) 0.68061(19) 0.78221(13) 0.0963(7) Uani 1 1 d . . . . .
N1 N 0.4075(2) 0.26540(17) 0.71254(9) 0.0436(5) Uani 1 1 d . . . . .
H1C H 0.3220 0.2610 0.7112 0.052 Uiso 1 1 calc R U . . .
H1D H 0.4368 0.3350 0.6918 0.052 Uiso 1 1 calc R U . . .
O1 O 0.18999(19) 0.37801(18) 0.63567(11) 0.0611(5) Uani 1 1 d . . . . .
O2 O 0.41676(18) 0.51886(16) 0.64533(10) 0.0563(5) Uani 1 1 d . . . . .
O3 O 0.64557(19) 0.42090(16) 0.67426(11) 0.0586(5) Uani 1 1 d . . . . .
O4 O 0.76409(19) 0.28810(16) 0.78011(10) 0.0572(5) Uani 1 1 d . . . . .
O5 O 0.6854(2) 0.09048(19) 0.84553(12) 0.0723(6) Uani 1 1 d . . . . .
O6 O 0.4671(3) -0.0510(2) 0.8284(3) 0.163(2) Uani 1 1 d . . . . .
O7 O 0.2248(2) 0.0401(2) 0.80787(15) 0.0828(7) Uani 1 1 d . . . . .
O8 O 0.10802(19) 0.18147(16) 0.70285(11) 0.0577(5) Uani 1 1 d . . . . .

loop_
_atom_site_aniso_label
_atom_site_aniso_U_11
_atom_site_aniso_U_22
_atom_site_aniso_U_33
_atom_site_aniso_U_23
_atom_site_aniso_U_13
_atom_site_aniso_U_12
Fe1 0.0624(3) 0.0559(2) 0.03352(18) -0.00557(15) -0.01046(16) 0.00798(18)
P1 0.0573(5) 0.0498(4) 0.0734(5) -0.0104(3) -0.0111(4) -0.0041(3)
C1 0.0531(18) 0.071(2) 0.093(2) 0.0225(17) -0.0192(16) 0.0058(15)
C2 0.0558(18) 0.0469(15) 0.098(2) 0.0059(15) -0.0029(16) 0.0102(13)
C3 0.081(2) 0.0429(14) 0.0530(15) 0.0044(11) -0.0142(14) -0.0039(13)
C4 0.068(2) 0.0489(15) 0.084(2) 0.0199(14) -0.0307(16) -0.0145(14)
C5 0.0523(17) 0.0649(17) 0.0628(17) 0.0097(14) -0.0098(13) -0.0007(13)
C6 0.0466(15) 0.0510(15) 0.0617(16) 0.0101(12) -0.0102(12) -0.0040(12)
C7 0.0435(14) 0.0564(15) 0.0541(14) 0.0049(12) -0.0059(12) 0.0093(12)
C8 0.0647(19) 0.0672(19) 0.0622(17) -0.0034(14) -0.0106(15) 0.0032(15)
C9 0.093(3) 0.104(3) 0.0589(19) -0.0094(19) -0.0144(18) -0.002(2)
C10 0.093(3) 0.127(3) 0.0527(18) 0.009(2) -0.0153(18) 0.006(3)
C11 0.071(2) 0.101(3) 0.0627(19) 0.0311(19) -0.0021(17) 0.004(2)
C12 0.0444(15) 0.0659(18) 0.0646(17) 0.0128(14) -0.0057(13) 0.0071(13)
C13 0.0587(19) 0.0605(19) 0.115(3) 0.0361(19) -0.0069(19) 0.0056(15)
C14 0.067(2) 0.0479(18) 0.176(4) 0.021(2) -0.033(3) 0.0060(16)
C15 0.087(3) 0.0462(18) 0.178(5) 0.019(2) -0.044(3) -0.0066(18)
C16 0.076(2) 0.0584(19) 0.124(3) 0.0258(19) -0.041(2) -0.0210(17)
C17 0.0579(18) 0.0597(18) 0.084(2) 0.0057(15) -0.0052(16) -0.0062(14)
C18 0.0494(16) 0.0504(16) 0.090(2) -0.0055(14) -0.0083(15) -0.0070(13)
C19 0.0463(15) 0.0645(18) 0.0698(18) -0.0148(14) -0.0163(13) 0.0093(13)
C20 0.068(2) 0.079(2) 0.100(3) -0.0301(19) -0.0330(19) 0.0059(17)
C21 0.085(3) 0.111(3) 0.114(3) -0.046(3) -0.043(3) 0.008(2)
C22 0.078(3) 0.147(4) 0.079(2) -0.032(3) -0.037(2) 0.022(3)
C23 0.063(2) 0.117(3) 0.067(2) 0.000(2) -0.0153(17) 0.012(2)
C24 0.0421(15) 0.078(2) 0.0651(17) -0.0121(15) -0.0139(13) 0.0098(14)
C25 0.0548(15) 0.0417(12) 0.0327(11) -0.0003(9) -0.0093(10) -0.0028(11)
C26 0.0592(17) 0.0583(15) 0.0423(13) -0.0023(11) -0.0170(12) 0.0046(13)
C27 0.084(2) 0.0622(17) 0.0500(15) -0.0101(13) -0.0159(15) 0.0244(16)
C28 0.109(3) 0.0467(15) 0.0539(16) -0.0127(12) -0.0287(17) -0.0005(16)
C29 0.0670(18) 0.0525(15) 0.0466(13) -0.0043(11) -0.0148(12) -0.0128(13)
C30 0.106(3) 0.084(2) 0.0568(18) 0.0208(17) -0.0147(19) -0.008(2)
C31 0.090(3) 0.115(3) 0.0428(16) 0.0089(17) 0.0069(16) 0.022(2)
C32 0.110(3) 0.106(3) 0.0374(15) -0.0110(16) -0.0261(17) 0.016(2)
C33 0.088(3) 0.115(3) 0.0482(16) 0.0046(18) -0.0230(17) 0.027(2)
C34 0.119(3) 0.072(2) 0.0440(15) 0.0119(14) -0.0090(18) 0.027(2)
C35 0.0556(15) 0.0449(13) 0.0330(11) -0.0007(9) -0.0111(10) -0.0011(11)
C36 0.0660(17) 0.0491(14) 0.0435(13) -0.0106(11) -0.0137(12) 0.0130(12)
C37 0.0566(15) 0.0440(13) 0.0384(12) -0.0093(10) -0.0077(11) 0.0097(11)
C38 0.085(2) 0.0528(15) 0.0472(14) -0.0029(12) -0.0136(14) -0.0049(15)
C39 0.095(2) 0.0637(18) 0.0437(14) 0.0031(13) -0.0137(15) 0.0005(17)
C40 0.0686(19) 0.0728(19) 0.0447(14) -0.0150(13) -0.0169(13) 0.0231(15)
C41 0.0590(18) 0.0651(18) 0.0662(18) -0.0195(14) -0.0165(14) 0.0010(14)
C42 0.0607(17) 0.0542(15) 0.0478(14) -0.0033(11) -0.0060(12) 0.0019(13)
C43 0.106(3) 0.103(3) 0.0614(19) -0.0219(18) -0.037(2) 0.019(2)
F1 0.139(2) 0.125(2) 0.0989(16) -0.0499(15) 0.0131(15) -0.0547(17)
F2 0.120(2) 0.1078(19) 0.165(3) 0.0345(18) -0.0418(19) 0.0158(16)
F3 0.0722(14) 0.0821(14) 0.148(2) -0.0281(13) 0.0178(13) -0.0192(11)
F4 0.1080(18) 0.1224(19) 0.1199(19) -0.0605(16) 0.0018(15) -0.0364(15)
F5 0.114(2) 0.1093(19) 0.178(3) 0.0453(19) -0.0359(19) 0.0205(16)
F6 0.0738(13) 0.0859(14) 0.1222(18) -0.0280(12) 0.0096(12) -0.0226(11)
N1 0.0564(13) 0.0404(10) 0.0350(9) -0.0035(8) -0.0105(9) 0.0024(9)
O1 0.0545(12) 0.0611(12) 0.0689(12) 0.0078(9) -0.0167(10) -0.0021(9)
O2 0.0480(11) 0.0505(10) 0.0702(12) -0.0070(9) -0.0100(9) 0.0061(8)
O3 0.0532(11) 0.0495(10) 0.0745(13) 0.0143(9) -0.0195(9) -0.0052(8)
O4 0.0581(12) 0.0501(10) 0.0658(12) 0.0154(9) -0.0213(9) -0.0065(9)
O5 0.0683(14) 0.0593(12) 0.0895(15) 0.0307(11) -0.0228(12) -0.0080(10)
O6 0.0709(18) 0.0503(15) 0.382(6) 0.031(2) -0.086(3) -0.0051(13)
O7 0.0599(14) 0.0583(13) 0.127(2) 0.0274(13) -0.0169(13) -0.0080(10)
O8 0.0544(11) 0.0487(10) 0.0724(12) -0.0051(9) -0.0170(9) -0.0035(8)

loop_
_atom_type_symbol
_atom_type_description
_atom_type_scat_dispersion_real
_atom_type_scat_dispersion_imag
_atom_type_scat_source
C C 0.0033 0.0016 'International Tables Vol C Tables 4.2.6.8 and 6.1.1.4'
H H 0.0000 0.0000 'International Tables Vol C Tables 4.2.6.8 and 6.1.1.4'
N N 0.0061 0.0033 'International Tables Vol C Tables 4.2.6.8 and 6.1.1.4'
O O 0.0106 0.0060 'International Tables Vol C Tables 4.2.6.8 and 6.1.1.4'
F F 0.0171 0.0103 'International Tables Vol C Tables 4.2.6.8 and 6.1.1.4'
P P 0.1023 0.0942 'International Tables Vol C Tables 4.2.6.8 and 6.1.1.4'
Fe Fe 0.3463 0.8444 'International Tables Vol C Tables 4.2.6.8 and 6.1.1.4'

loop_
_geom_angle_atom_site_label_1
_geom_angle_atom_site_label_2
_geom_angle_atom_site_label_3
_geom_angle
_geom_angle_site_symmetry_1
_geom_angle_site_symmetry_3
C25 Fe1 C34 105.05(12) . .
C25 Fe1 C29 41.18(10) . .
C34 Fe1 C29 119.45(14) . .
C25 Fe1 C33 121.49(13) . .
C34 Fe1 C33 40.23(16) . .
C29 Fe1 C33 105.73(15) . .
C25 Fe1 C28 68.75(10) . .
C34 Fe1 C28 156.09(17) . .
C29 Fe1 C28 40.80(13) . .
C33 Fe1 C28 121.97(17) . .
C25 Fe1 C30 120.66(13) . .
C34 Fe1 C30 40.31(16) . .
C29 Fe1 C30 155.58(15) . .
C33 Fe1 C30 67.59(17) . .
C28 Fe1 C30 162.59(16) . .
C25 Fe1 C32 159.04(15) . .
C34 Fe1 C32 67.80(15) . .
C29 Fe1 C32 123.65(15) . .
C33 Fe1 C32 40.49(15) . .
C28 Fe1 C32 109.33(15) . .
C30 Fe1 C32 67.48(16) . .
C25 Fe1 C26 41.01(11) . .
C34 Fe1 C26 123.40(14) . .
C29 Fe1 C26 68.67(11) . .
C33 Fe1 C26 158.89(14) . .
C28 Fe1 C26 67.89(12) . .
C30 Fe1 C26 108.63(14) . .
C32 Fe1 C26 159.25(14) . .
C25 Fe1 C31 157.63(15) . .
C34 Fe1 C31 67.87(15) . .
C29 Fe1 C31 160.95(15) . .
C33 Fe1 C31 67.67(16) . .
C28 Fe1 C31 126.22(15) . .
C30 Fe1 C31 40.37(16) . .
C32 Fe1 C31 39.91(16) . .
C26 Fe1 C31 123.89(15) . .
C25 Fe1 C27 68.57(11) . .
C34 Fe1 C27 161.22(16) . .
C29 Fe1 C27 68.13(13) . .
C33 Fe1 C27 158.18(16) . .
C28 Fe1 C27 39.87(14) . .
C30 Fe1 C27 126.54(16) . .
C32 Fe1 C27 124.24(14) . .
C26 Fe1 C27 40.44(11) . .
C31 Fe1 C27 110.95(14) . .
F5 P1 F4 93.50(18) . .
F5 P1 F2 179.24(17) . .
F4 P1 F2 87.00(18) . .
F5 P1 F1 88.22(18) . .
F4 P1 F1 178.21(18) . .
F2 P1 F1 91.27(18) . .
F5 P1 F3 90.99(16) . .
F4 P1 F3 90.39(13) . .
F2 P1 F3 89.57(16) . .
F1 P1 F3 90.07(13) . .
F5 P1 F6 88.79(15) . .
F4 P1 F6 89.57(12) . .
F2 P1 F6 90.65(15) . .
F1 P1 F6 89.97(13) . .
F3 P1 F6 179.78(17) . .
O1 C1 C2 108.5(3) . .
O1 C1 H1A 110.0 . .
C2 C1 H1A 110.0 . .
O1 C1 H1B 110.0 . .
C2 C1 H1B 110.0 . .
H1A C1 H1B 108.4 . .
O2 C2 C1 108.5(3) . .
O2 C2 H2A 110.0 . .
C1 C2 H2A 110.0 . .
O2 C2 H2B 110.0 . .
C1 C2 H2B 110.0 . .
H2A C2 H2B 108.4 . .
O2 C3 C4 108.7(2) . .
O2 C3 H3A 110.0 . .
C4 C3 H3A 110.0 . .
O2 C3 H3B 110.0 . .
C4 C3 H3B 110.0 . .
H3A C3 H3B 108.3 . .
O3 C4 C3 108.9(2) . .
O3 C4 H4A 109.9 . .
C3 C4 H4A 109.9 . .
O3 C4 H4B 109.9 . .
C3 C4 H4B 109.9 . .
H4A C4 H4B 108.3 . .
O3 C5 C6 111.8(2) . .
O3 C5 H5A 109.3 . .
C6 C5 H5A 109.3 . .
O3 C5 H5B 109.3 . .
C6 C5 H5B 109.3 . .
H5A C5 H5B 107.9 . .
O4 C6 C5 107.1(2) . .
O4 C6 H6A 110.3 . .
C5 C6 H6A 110.3 . .
O4 C6 H6B 110.3 . .
C5 C6 H6B 110.3 . .
H6A C6 H6B 108.6 . .
O4 C7 C8 125.0(3) . .
O4 C7 C12 114.8(3) . .
C8 C7 C12 120.2(3) . .
C7 C8 C9 120.4(3) . .
C7 C8 H8 119.8 . .
C9 C8 H8 119.8 . .
C10 C9 C8 120.2(4) . .
C10 C9 H9 119.9 . .
C8 C9 H9 119.9 . .
C9 C10 C11 120.5(3) . .
C9 C10 H10 119.8 . .
C11 C10 H10 119.8 . .
C10 C11 C12 120.5(3) . .
C10 C11 H11 119.8 . .
C12 C11 H11 119.8 . .
O5 C12 C11 126.2(3) . .
O5 C12 C7 115.6(3) . .
C11 C12 C7 118.2(3) . .
O5 C13 C14 108.2(3) . .
O5 C13 H13A 110.1 . .
C14 C13 H13A 110.1 . .
O5 C13 H13B 110.1 . .
C14 C13 H13B 110.1 . .
H13A C13 H13B 108.4 . .
O6 C14 C13 109.2(4) . .
O6 C14 H14A 109.8 . .
C13 C14 H14A 109.8 . .
O6 C14 H14B 109.8 . .
C13 C14 H14B 109.8 . .
H14A C14 H14B 108.3 . .
O6 C15 C16 124.5(3) . .
O6 C15 H15A 106.2 . .
C16 C15 H15A 106.2 . .
O6 C15 H15B 106.2 . .
C16 C15 H15B 106.2 . .
H15A C15 H15B 106.4 . .
O7 C16 C15 116.6(3) . .
O7 C16 H16A 108.1 . .
C15 C16 H16A 108.1 . .
O7 C16 H16B 108.1 . .
C15 C16 H16B 108.1 . .
H16A C16 H16B 107.3 . .
O7 C17 C18 112.5(3) . .
O7 C17 H17A 109.1 . .
C18 C17 H17A 109.1 . .
O7 C17 H17B 109.1 . .
C18 C17 H17B 109.1 . .
H17A C17 H17B 107.8 . .
O8 C18 C17 108.8(2) . .
O8 C18 H18A 109.9 . .
C17 C18 H18A 109.9 . .
O8 C18 H18B 109.9 . .
C17 C18 H18B 109.9 . .
H18A C18 H18B 108.3 . .
O8 C19 C20 125.2(3) . .
O8 C19 C24 115.7(3) . .
C20 C19 C24 119.1(3) . .
C21 C20 C19 120.5(4) . .
C21 C20 H20 119.7 . .
C19 C20 H20 119.7 . .
C22 C21 C20 120.8(4) . .
C22 C21 H21 119.6 . .
C20 C21 H21 119.6 . .
C21 C22 C23 120.4(4) . .
C21 C22 H22 119.8 . .
C23 C22 H22 119.8 . .
C24 C23 C22 119.2(4) . .
C24 C23 H23 120.4 . .
C22 C23 H23 120.4 . .
O1 C24 C23 124.5(3) . .
O1 C24 C19 115.6(3) . .
C23 C24 C19 120.0(3) . .
C26 C25 C29 107.3(2) . .
C26 C25 C35 127.0(2) . .
C29 C25 C35 125.6(2) . .
C26 C25 Fe1 70.05(14) . .
C29 C25 Fe1 69.62(14) . .
C35 C25 Fe1 122.82(16) . .
C27 C26 C25 108.0(3) . .
C27 C26 Fe1 70.21(16) . .
C25 C26 Fe1 68.94(14) . .
C27 C26 H26 126.0 . .
C25 C26 H26 126.0 . .
Fe1 C26 H26 126.4 . .
C28 C27 C26 108.3(3) . .
C28 C27 Fe1 69.48(18) . .
C26 C27 Fe1 69.35(16) . .
C28 C27 H27 125.8 . .
C26 C27 H27 125.8 . .
Fe1 C27 H27 126.9 . .
C27 C28 C29 108.8(3) . .
C27 C28 Fe1 70.65(18) . .
C29 C28 Fe1 69.39(16) . .
C27 C28 H28 125.6 . .
C29 C28 H28 125.6 . .
Fe1 C28 H28 126.0 . .
C28 C29 C25 107.5(3) . .
C28 C29 Fe1 69.81(17) . .
C25 C29 Fe1 69.20(14) . .
C28 C29 H29 126.3 . .
C25 C29 H29 126.3 . .
Fe1 C29 H29 126.3 . .
C34 C30 C31 108.1(4) . .
C34 C30 Fe1 69.5(2) . .
C31 C30 Fe1 70.2(2) . .
C34 C30 H30 126.0 . .
C31 C30 H30 126.0 . .
Fe1 C30 H30 126.0 . .
C32 C31 C30 107.7(4) . .
C32 C31 Fe1 69.76(19) . .
C30 C31 Fe1 69.43(19) . .
C32 C31 H31 126.2 . .
C30 C31 H31 126.2 . .
Fe1 C31 H31 126.2 . .
C31 C32 C33 108.2(4) . .
C31 C32 Fe1 70.33(18) . .
C33 C32 Fe1 69.52(17) . .
C31 C32 H32 125.9 . .
C33 C32 H32 125.9 . .
Fe1 C32 H32 125.8 . .
C34 C33 C32 107.9(4) . .
C34 C33 Fe1 69.64(19) . .
C32 C33 Fe1 69.98(19) . .
C34 C33 H33 126.1 . .
C32 C33 H33 126.1 . .
Fe1 C33 H33 125.9 . .
C33 C34 C30 108.1(3) . .
C33 C34 Fe1 70.1(2) . .
C30 C34 Fe1 70.2(2) . .
C33 C34 H34 125.9 . .
C30 C34 H34 125.9 . .
Fe1 C34 H34 125.3 . .
C25 C35 N1 112.47(19) . .
C25 C35 H35A 109.1 . .
N1 C35 H35A 109.1 . .
C25 C35 H35B 109.1 . .
N1 C35 H35B 109.1 . .
H35A C35 H35B 107.8 . .
N1 C36 C37 111.9(2) . .
N1 C36 H36A 109.2 . .
C37 C36 H36A 109.2 . .
N1 C36 H36B 109.2 . .
C37 C36 H36B 109.2 . .
H36A C36 H36B 107.9 . .
C42 C37 C38 118.6(2) . .
C42 C37 C36 120.5(2) . .
C38 C37 C36 120.9(2) . .
C39 C38 C37 120.6(3) . .
C39 C38 H38 119.7 . .
C37 C38 H38 119.7 . .
C38 C39 C40 121.1(3) . .
C38 C39 H39 119.4 . .
C40 C39 H39 119.4 . .
C41 C40 C39 117.9(3) . .
C41 C40 C43 121.1(3) . .
C39 C40 C43 121.1(3) . .
C40 C41 C42 121.4(3) . .
C40 C41 H41 119.3 . .
C42 C41 H41 119.3 . .
C37 C42 C41 120.4(3) . .
C37 C42 H42 119.8 . .
C41 C42 H42 119.8 . .
C40 C43 H43A 109.5 . .
C40 C43 H43B 109.5 . .
H43A C43 H43B 109.5 . .
C40 C43 H43C 109.5 . .
H43A C43 H43C 109.5 . .
H43B C43 H43C 109.5 . .
C36 N1 C35 110.54(18) . .
C36 N1 H1C 109.5 . .
C35 N1 H1C 109.5 . .
C36 N1 H1D 109.5 . .
C35 N1 H1D 109.5 . .
H1C N1 H1D 108.1 . .
C24 O1 C1 117.0(2) . .
C3 O2 C2 112.5(2) . .
C5 O3 C4 112.1(2) . .
C7 O4 C6 117.0(2) . .
C12 O5 C13 117.8(3) . .
C15 O6 C14 122.1(3) . .
C16 O7 C17 115.5(2) . .
C19 O8 C18 115.9(2) . .

loop_
_geom_bond_atom_site_label_1
_geom_bond_atom_site_label_2
_geom_bond_distance
_geom_bond_site_symmetry_2
Fe1 C25 2.021(2) .
Fe1 C34 2.023(3) .
Fe1 C29 2.026(3) .
Fe1 C33 2.029(3) .
Fe1 C28 2.032(3) .
Fe1 C30 2.033(4) .
Fe1 C32 2.035(3) .
Fe1 C26 2.036(3) .
Fe1 C31 2.043(3) .
Fe1 C27 2.047(3) .
P1 F5 1.554(2) .
P1 F4 1.567(2) .
P1 F2 1.573(3) .
P1 F1 1.576(2) .
P1 F3 1.576(2) .
P1 F6 1.583(2) .
C1 O1 1.424(4) .
C1 C2 1.482(5) .
C1 H1A 0.9700 .
C1 H1B 0.9700 .
C2 O2 1.422(3) .
C2 H2A 0.9700 .
C2 H2B 0.9700 .
C3 O2 1.409(3) .
C3 C4 1.483(4) .
C3 H3A 0.9700 .
C3 H3B 0.9700 .
C4 O3 1.427(3) .
C4 H4A 0.9700 .
C4 H4B 0.9700 .
C5 O3 1.425(3) .
C5 C6 1.491(4) .
C5 H5A 0.9700 .
C5 H5B 0.9700 .
C6 O4 1.426(3) .
C6 H6A 0.9700 .
C6 H6B 0.9700 .
C7 O4 1.364(3) .
C7 C8 1.377(4) .
C7 C12 1.400(4) .
C8 C9 1.377(4) .
C8 H8 0.9300 .
C9 C10 1.353(6) .
C9 H9 0.9300 .
C10 C11 1.387(6) .
C10 H10 0.9300 .
C11 C12 1.390(4) .
C11 H11 0.9300 .
C12 O5 1.366(4) .
C13 O5 1.427(3) .
C13 C14 1.466(6) .
C13 H13A 0.9700 .
C13 H13B 0.9700 .
C14 O6 1.407(4) .
C14 H14A 0.9700 .
C14 H14B 0.9700 .
C15 O6 1.222(4) .
C15 C16 1.416(5) .
C15 H15A 0.9700 .
C15 H15B 0.9700 .
C16 O7 1.369(4) .
C16 H16A 0.9700 .
C16 H16B 0.9700 .
C17 O7 1.416(4) .
C17 C18 1.478(4) .
C17 H17A 0.9700 .
C17 H17B 0.9700 .
C18 O8 1.442(3) .
C18 H18A 0.9700 .
C18 H18B 0.9700 .
C19 O8 1.366(3) .
C19 C20 1.384(4) .
C19 C24 1.389(4) .
C20 C21 1.363(6) .
C20 H20 0.9300 .
C21 C22 1.354(6) .
C21 H21 0.9300 .
C22 C23 1.391(6) .
C22 H22 0.9300 .
C23 C24 1.387(4) .
C23 H23 0.9300 .
C24 O1 1.377(4) .
C25 C26 1.421(4) .
C25 C29 1.423(3) .
C25 C35 1.484(3) .
C26 C27 1.411(4) .
C26 H26 0.9300 .
C27 C28 1.391(5) .
C27 H27 0.9300 .
C28 C29 1.415(4) .
C28 H28 0.9300 .
C29 H29 0.9300 .
C30 C34 1.397(5) .
C30 C31 1.406(5) .
C30 H30 0.9300 .
C31 C32 1.392(6) .
C31 H31 0.9300 .
C32 C33 1.406(5) .
C32 H32 0.9300 .
C33 C34 1.393(6) .
C33 H33 0.9300 .
C34 H34 0.9300 .
C35 N1 1.500(3) .
C35 H35A 0.9700 .
C35 H35B 0.9700 .
C36 N1 1.494(3) .
C36 C37 1.501(3) .
C36 H36A 0.9700 .
C36 H36B 0.9700 .
C37 C42 1.370(4) .
C37 C38 1.383(4) .
C38 C39 1.375(4) .
C38 H38 0.9300 .
C39 C40 1.382(4) .
C39 H39 0.9300 .
C40 C41 1.372(4) .
C40 C43 1.509(4) .
C41 C42 1.384(4) .
C41 H41 0.9300 .
C42 H42 0.9300 .
C43 H43A 0.9600 .
C43 H43B 0.9600 .
C43 H43C 0.9600 .
N1 H1C 0.8900 .
N1 H1D 0.8900 .
